data_7111860
loop_
_publ_author_name
'Jian-Yi Luo'
'Hui-Liang Hua'
'Zi-Sheng Chen'
'Zhao-Zhao Zhou'
'Yan-Fang Yang'
'Ping-Xin Zhou'
'Yu-Tao He'
'Xue-Yuan Liu'
'Yong-Min Liang'

_publ_section_title
;
 Metal-free cascade radical cyclization of 1,6-enynes with aldehydes
;
_journal_name_full Chem.Commun.
_journal_page_first 1564
_journal_paper_doi 10.1039/c3cc48339h
_journal_volume 50
_journal_year 2014
_chemical_formula_moiety 'C26 H24 Cl2 O5'
_chemical_formula_sum 'C26 H24 Cl2 O5'
_chemical_formula_weight 487.35
_chemical_name_systematic
;
 ?
;
_space_group_crystal_system monoclinic
_space_group_IT_number 14
_space_group_name_Hall '-P 2ybc'
_space_group_name_H-M_alt 'P 1 21/c 1'
_symmetry_space_group_name_Hall '-P 2ybc'
_symmetry_space_group_name_H-M 'P 1 21/c 1'
_atom_sites_solution_hydrogens geom
_atom_sites_solution_primary iterative
_audit_creation_date 2013-09-23
_audit_creation_method
;
Olex2 1.2
(compiled 2013.09.17 svn.r2790 for OlexSys, GUI svn.r4601)
;
_cell_angle_alpha 90
_cell_angle_beta 91.490(3)
_cell_angle_gamma 90
_cell_formula_units_Z 4
_cell_length_a 7.9958(3)
_cell_length_b 15.4197(5)
_cell_length_c 19.3202(6)
_cell_measurement_reflns_used 4263
_cell_measurement_temperature 294.11(10)
_cell_measurement_theta_max 70.5120
_cell_measurement_theta_min 4.5720
_cell_volume 2381.24(14)
_computing_cell_refinement
;
CrysAlisPro, Agilent Technologies,
Version 1.171.36.28 (release 01-02-2013 CrysAlis171 .NET)
(compiled Feb  1 2013,16:14:44)
;
_computing_data_collection
;
CrysAlisPro, Agilent Technologies,
Version 1.171.36.28 (release 01-02-2013 CrysAlis171 .NET)
(compiled Feb  1 2013,16:14:44)
;
_computing_data_reduction
;
CrysAlisPro, Agilent Technologies,
Version 1.171.36.28 (release 01-02-2013 CrysAlis171 .NET)
(compiled Feb  1 2013,16:14:44)
;
_computing_molecular_graphics
;
O. V. Dolomanov, L. J. Bourhis, R. J. Gildea, J. A. K. Howard and H. Puschmann,
OLEX2: a complete structure solution, refinement and analysis program.
J. Appl. Cryst. (2009). 42, 339-341.
;
_computing_publication_material
;
O. V. Dolomanov, L. J. Bourhis, R. J. Gildea, J. A. K. Howard and H. Puschmann,
OLEX2: a complete structure solution, refinement and analysis program.
J. Appl. Cryst. (2009). 42, 339-341.
;
_computing_structure_refinement
;
SHELX, G.M. Sheldrick, Acta Cryst.
(2008). A64, 112-122
;
_computing_structure_solution 'SUPERFLIP, J. Appl. Cryst. (2007) 40, 786-790'
_diffrn_ambient_temperature 294.11(10)
_diffrn_detector_area_resol_mean 16.0733
_diffrn_measured_fraction_theta_full 0.9372
_diffrn_measured_fraction_theta_max 0.9937
_diffrn_measurement_device_type 'SuperNova, Dual, Cu at zero, Eos'
_diffrn_measurement_method '\w scans'
_diffrn_orient_matrix_UB_11 0.1656858000
_diffrn_orient_matrix_UB_12 -0.0103037000
_diffrn_orient_matrix_UB_13 -0.0381571000
_diffrn_orient_matrix_UB_21 -0.0030196000
_diffrn_orient_matrix_UB_22 0.0972737000
_diffrn_orient_matrix_UB_23 -0.0181728000
_diffrn_orient_matrix_UB_31 0.0983765000
_diffrn_orient_matrix_UB_32 0.0203914000
_diffrn_orient_matrix_UB_33 0.0676456000
_diffrn_radiation_monochromator mirror
_diffrn_radiation_type 'Cu K\a'
_diffrn_radiation_wavelength 1.5418
_diffrn_reflns_av_R_equivalents 0.0311
_diffrn_reflns_av_unetI/netI 0.0319
_diffrn_reflns_Laue_measured_fraction_full 0.993
_diffrn_reflns_Laue_measured_fraction_max 0.995
_diffrn_reflns_limit_h_max 9
_diffrn_reflns_limit_h_min -7
_diffrn_reflns_limit_k_max 18
_diffrn_reflns_limit_k_min -16
_diffrn_reflns_limit_l_max 23
_diffrn_reflns_limit_l_min -19
_diffrn_reflns_number 12176
_diffrn_reflns_point_group_measured_fraction_full 0.993
_diffrn_reflns_point_group_measured_fraction_max 0.995
_diffrn_reflns_theta_full 25.500
_diffrn_reflns_theta_max 70.702
_diffrn_reflns_theta_min 3.668
_diffrn_source 'SuperNova (Cu) X-ray Source'
_exptl_absorpt_coefficient_mu 2.747
_exptl_absorpt_correction_T_max 1.00000
_exptl_absorpt_correction_T_min 0.86169
_exptl_absorpt_correction_type multi-scan
_exptl_absorpt_process_details
;
CrysAlisPro, Agilent Technologies,
Version 1.171.36.28 (release 01-02-2013 CrysAlis171 .NET)
(compiled Feb  1 2013,16:14:44)
Empirical absorption correction using spherical harmonics,
 implemented in SCALE3 ABSPACK scaling algorithm.
;
_exptl_crystal_colour 'clear light colourless'
_exptl_crystal_density_diffrn 1.359
_exptl_crystal_description block
_exptl_crystal_F_000 1016
_exptl_crystal_size_max 0.3100
_exptl_crystal_size_mid 0.2500
_exptl_crystal_size_min 0.2400
_refine_diff_density_max 0.445
_refine_diff_density_min -0.640
_refine_diff_density_rms 0.053
_refine_ls_extinction_method none
_refine_ls_goodness_of_fit_ref 1.042
_refine_ls_hydrogen_treatment constr
_refine_ls_matrix_type full
_refine_ls_number_parameters 302
_refine_ls_number_reflns 4548
_refine_ls_number_restraints 0
_refine_ls_restrained_S_all 1.042
_refine_ls_R_factor_all 0.0649
_refine_ls_R_factor_gt 0.0546
_refine_ls_shift/su_max 0.000
_refine_ls_shift/su_mean 0.000
_refine_ls_structure_factor_coef Fsqd
_refine_ls_weighting_details
;
 w=1/[\s^2^(Fo^2^)+(0.0947P)^2^+0.7346P]
 where P=(Fo^2^+2Fc^2^)/3
;
_refine_ls_weighting_scheme calc
_refine_ls_wR_factor_gt 0.1541
_refine_ls_wR_factor_ref 0.1670
_reflns_Friedel_coverage 0.000
_reflns_number_gt 3747
_reflns_number_total 4548
_reflns_threshold_expression 'I > 2\s(I)'
_cod_data_source_file c3cc48339h.txt
_cod_data_source_block luojy0923
_cod_original_cell_volume 2381.25(14)
_cod_database_code 7111860
_shelxl_version_number 2013-2
_shelx_space_group_comment
;
The symmetry employed for this shelxl refinement is uniquely defined
by the following loop, which should always be used as a source of
symmetry information in preference to the above space-group names.
They are only intended as comments.
;
_reflns_odcompleteness_completeness 93.72
_reflns_odcompleteness_iscentric 1
_reflns_odcompleteness_theta 74.33
_olex2_refinement_description
;
1. Fixed Uiso
 At 1.2 times of:
  All C(H) groups, All C(H,H) groups
 At 1.5 times of:
  All C(H,H,H) groups
2.a Ternary CH refined with riding coordinates:
 C8(H8)
2.b Secondary CH2 refined with riding coordinates:
 C10(H10A,H10B), C12(H12A,H12B)
2.c Aromatic/amide H refined with riding coordinates:
 C1(H1), C2(H2), C3(H3), C4(H4), C23(H23), C25(H25), C26(H26)
2.d Idealised Me refined as rotating group:
 C14(H14A,H14B,H14C), C15(H15A,H15B,H15C), C17(H17A,H17B,H17C), C19(H19A,H19B,
 H19C)
;

loop_
_space_group_symop_operation_xyz
'x, y, z'
'-x, y+1/2, -z+1/2'
'-x, -y, -z'
'x, -y-1/2, z-1/2'

loop_
_atom_site_label
_atom_site_type_symbol
_atom_site_fract_x
_atom_site_fract_y
_atom_site_fract_z
_atom_site_U_iso_or_equiv
_atom_site_adp_type
_atom_site_occupancy
_atom_site_site_symmetry_order
_atom_site_calc_flag
_atom_site_refinement_flags_posn
_atom_site_refinement_flags_adp
Cl1 Cl 0.90172(11) 0.64200(5) 0.04469(5) 0.0799(3) Uani 1 1 d . .
Cl2 Cl 0.65742(12) 0.33947(7) -0.04536(6) 0.1032(4) Uani 1 1 d . .
O1 O 0.6647(3) 0.71529(12) 0.38870(10) 0.0630(5) Uani 1 1 d . .
O2 O 0.5778(2) 0.62458(13) 0.47043(8) 0.0567(4) Uani 1 1 d . .
O3 O 0.2525(2) 0.68950(14) 0.36694(12) 0.0708(6) Uani 1 1 d . .
O4 O 0.2072(2) 0.55137(15) 0.39497(12) 0.0747(6) Uani 1 1 d . .
O5 O 0.6775(2) 0.69001(11) 0.16019(9) 0.0550(4) Uani 1 1 d . .
C1 C 1.0248(3) 0.5088(2) 0.20877(13) 0.0563(6) Uani 1 1 d . .
H1 H 1.0111 0.5598 0.1835 0.068 Uiso 1 1 calc R U
C2 C 1.1596(3) 0.4542(2) 0.19763(15) 0.0710(9) Uani 1 1 d . .
H2 H 1.2349 0.4679 0.1634 0.085 Uiso 1 1 calc R U
C3 C 1.1835(4) 0.3799(2) 0.23648(17) 0.0735(9) Uani 1 1 d . .
H3 H 1.2743 0.3441 0.2280 0.088 Uiso 1 1 calc R U
C4 C 1.0732(3) 0.35798(18) 0.28804(16) 0.0609(7) Uani 1 1 d . .
H4 H 1.0903 0.3083 0.3146 0.073 Uiso 1 1 calc R U
C5 C 0.9372(3) 0.41139(15) 0.29930(12) 0.0460(5) Uani 1 1 d . .
C6 C 0.9106(3) 0.48541(15) 0.25872(11) 0.0434(5) Uani 1 1 d . .
C7 C 0.7573(3) 0.52850(14) 0.28118(10) 0.0385(4) Uani 1 1 d . .
C8 C 0.7194(3) 0.49155(13) 0.35138(10) 0.0399(5) Uani 1 1 d . .
H8 H 0.7829 0.5254 0.3860 0.048 Uiso 1 1 calc R U
C9 C 0.7973(3) 0.39862(14) 0.35015(12) 0.0462(5) Uani 1 1 d . .
C10 C 0.5347(3) 0.50058(14) 0.36760(11) 0.0424(5) Uani 1 1 d . .
H10A H 0.5164 0.4831 0.4150 0.051 Uiso 1 1 calc R U
H10B H 0.4683 0.4633 0.3372 0.051 Uiso 1 1 calc R U
C11 C 0.4811(3) 0.59537(14) 0.35724(11) 0.0414(5) Uani 1 1 d . .
C12 C 0.5025(3) 0.62320(15) 0.28119(11) 0.0442(5) Uani 1 1 d . .
H12A H 0.4039 0.6058 0.2544 0.053 Uiso 1 1 calc R U
H12B H 0.5097 0.6859 0.2792 0.053 Uiso 1 1 calc R U
C13 C 0.6561(3) 0.58482(14) 0.24821(10) 0.0387(4) Uani 1 1 d . .
C14 C 0.6749(4) 0.33045(16) 0.32048(16) 0.0610(7) Uani 1 1 d . .
H14A H 0.5848 0.3226 0.3517 0.092 Uiso 1 1 calc R U
H14B H 0.7326 0.2764 0.3147 0.092 Uiso 1 1 calc R U
H14C H 0.6309 0.3498 0.2764 0.092 Uiso 1 1 calc R U
C15 C 0.8599(4) 0.3723(2) 0.42255(14) 0.0664(7) Uani 1 1 d . .
H15A H 0.9384 0.4146 0.4399 0.100 Uiso 1 1 calc R U
H15B H 0.9137 0.3167 0.4204 0.100 Uiso 1 1 calc R U
H15C H 0.7670 0.3689 0.4529 0.100 Uiso 1 1 calc R U
C16 C 0.5849(3) 0.65373(15) 0.40577(12) 0.0445(5) Uani 1 1 d . .
C17 C 0.6832(4) 0.6677(2) 0.52195(16) 0.0747(9) Uani 1 1 d . .
H17A H 0.7908 0.6791 0.5030 0.112 Uiso 1 1 calc R U
H17B H 0.6964 0.6311 0.5619 0.112 Uiso 1 1 calc R U
H17C H 0.6322 0.7214 0.5350 0.112 Uiso 1 1 calc R U
C18 C 0.2970(3) 0.60727(17) 0.37569(12) 0.0489(5) Uani 1 1 d . .
C19 C 0.0780(4) 0.7101(3) 0.3794(2) 0.0912(11) Uani 1 1 d . .
H19A H 0.0075 0.6800 0.3463 0.137 Uiso 1 1 calc R U
H19B H 0.0610 0.7715 0.3746 0.137 Uiso 1 1 calc R U
H19C H 0.0505 0.6924 0.4253 0.137 Uiso 1 1 calc R U
C20 C 0.6805(3) 0.61377(14) 0.17542(11) 0.0387(4) Uani 1 1 d . .
C21 C 0.6884(3) 0.54448(14) 0.12107(11) 0.0405(5) Uani 1 1 d . .
C22 C 0.7718(3) 0.55402(15) 0.05903(12) 0.0489(5) Uani 1 1 d . .
C23 C 0.7636(4) 0.49064(19) 0.00811(13) 0.0607(7) Uani 1 1 d . .
H23 H 0.8202 0.4977 -0.0330 0.073 Uiso 1 1 calc R U
C24 C 0.6702(4) 0.41712(19) 0.01935(15) 0.0629(7) Uani 1 1 d . .
C25 C 0.5873(3) 0.40412(18) 0.08013(16) 0.0617(7) Uani 1 1 d . .
H25 H 0.5254 0.3540 0.0872 0.074 Uiso 1 1 calc R U
C26 C 0.5991(3) 0.46810(16) 0.13030(13) 0.0481(5) Uani 1 1 d . .
H26 H 0.5452 0.4597 0.1718 0.058 Uiso 1 1 calc R U

loop_
_atom_site_aniso_label
_atom_site_aniso_U_11
_atom_site_aniso_U_22
_atom_site_aniso_U_33
_atom_site_aniso_U_23
_atom_site_aniso_U_13
_atom_site_aniso_U_12
Cl1 0.0961(6) 0.0482(4) 0.0980(6) 0.0141(3) 0.0517(5) 0.0063(3)
Cl2 0.0892(6) 0.1088(7) 0.1103(7) -0.0702(6) -0.0230(5) 0.0246(5)
O1 0.0688(12) 0.0521(11) 0.0685(11) -0.0017(9) 0.0063(9) -0.0173(9)
O2 0.0597(10) 0.0635(11) 0.0468(9) -0.0072(8) 0.0008(7) -0.0193(8)
O3 0.0447(10) 0.0685(13) 0.1001(15) 0.0042(11) 0.0177(9) 0.0158(9)
O4 0.0500(11) 0.0765(14) 0.0984(16) 0.0000(12) 0.0190(10) -0.0106(10)
O5 0.0785(12) 0.0353(9) 0.0512(9) 0.0041(7) 0.0048(8) 0.0019(8)
C1 0.0392(11) 0.0761(18) 0.0535(13) 0.0038(12) 0.0008(9) 0.0061(11)
C2 0.0428(13) 0.109(3) 0.0615(15) -0.0034(16) 0.0044(11) 0.0134(15)
C3 0.0503(15) 0.091(2) 0.0784(19) -0.0190(17) -0.0041(13) 0.0268(15)
C4 0.0550(15) 0.0540(15) 0.0729(16) -0.0072(12) -0.0102(12) 0.0180(12)
C5 0.0432(11) 0.0426(12) 0.0519(12) -0.0067(9) -0.0077(9) 0.0065(9)
C6 0.0374(10) 0.0470(12) 0.0456(11) -0.0022(9) -0.0040(8) 0.0038(9)
C7 0.0385(10) 0.0356(10) 0.0413(10) -0.0021(8) -0.0004(8) -0.0003(8)
C8 0.0444(11) 0.0347(10) 0.0405(10) 0.0012(8) -0.0019(8) 0.0011(8)
C9 0.0521(13) 0.0358(11) 0.0505(12) 0.0023(9) -0.0047(9) 0.0044(9)
C10 0.0460(12) 0.0382(11) 0.0432(10) 0.0007(8) 0.0022(8) -0.0032(9)
C11 0.0400(11) 0.0398(11) 0.0446(11) -0.0028(8) 0.0038(8) 0.0010(9)
C12 0.0448(12) 0.0430(12) 0.0449(11) 0.0028(9) 0.0031(9) 0.0079(9)
C13 0.0387(10) 0.0353(10) 0.0419(10) -0.0008(8) -0.0006(8) 0.0014(8)
C14 0.0660(16) 0.0380(13) 0.0788(18) -0.0019(12) -0.0015(13) -0.0030(11)
C15 0.0780(19) 0.0604(16) 0.0600(15) 0.0121(13) -0.0105(13) 0.0139(14)
C16 0.0400(11) 0.0417(11) 0.0521(12) -0.0048(9) 0.0074(9) 0.0024(9)
C17 0.0716(19) 0.093(2) 0.0597(16) -0.0178(15) -0.0063(13) -0.0263(17)
C18 0.0424(12) 0.0570(14) 0.0473(12) -0.0072(10) 0.0028(9) 0.0010(10)
C19 0.0487(16) 0.113(3) 0.113(3) 0.002(2) 0.0166(16) 0.0319(18)
C20 0.0367(10) 0.0350(10) 0.0443(10) 0.0026(8) 0.0003(8) 0.0020(8)
C21 0.0410(11) 0.0367(11) 0.0435(10) 0.0019(8) -0.0016(8) 0.0044(8)
C22 0.0561(13) 0.0429(12) 0.0480(12) 0.0034(9) 0.0057(9) 0.0129(10)
C23 0.0682(16) 0.0663(17) 0.0479(13) -0.0032(12) 0.0039(11) 0.0267(14)
C24 0.0587(15) 0.0611(17) 0.0681(16) -0.0256(13) -0.0145(12) 0.0176(13)
C25 0.0542(14) 0.0469(14) 0.0833(19) -0.0140(13) -0.0097(13) -0.0021(11)
C26 0.0452(12) 0.0449(12) 0.0541(12) -0.0016(10) -0.0030(9) -0.0022(10)

loop_
_atom_type_symbol
_atom_type_description
_atom_type_scat_dispersion_real
_atom_type_scat_dispersion_imag
_atom_type_scat_source
C C 0.0181 0.0091 'International Tables Vol C Tables 4.2.6.8 and 6.1.1.4'
H H 0.0000 0.0000 'International Tables Vol C Tables 4.2.6.8 and 6.1.1.4'
O O 0.0492 0.0322 'International Tables Vol C Tables 4.2.6.8 and 6.1.1.4'
Cl Cl 0.3639 0.7018 'International Tables Vol C Tables 4.2.6.8 and 6.1.1.4'

loop_
_geom_angle_atom_site_label_1
_geom_angle_atom_site_label_2
_geom_angle_atom_site_label_3
_geom_angle
C16 O2 C17 116.9(2)
C18 O3 C19 116.3(3)
C2 C1 H1 120.8
C2 C1 C6 118.4(3)
C6 C1 H1 120.8
C1 C2 H2 119.5
C3 C2 C1 121.1(3)
C3 C2 H2 119.5
C2 C3 H3 119.7
C2 C3 C4 120.7(3)
C4 C3 H3 119.7
C3 C4 H4 120.5
C5 C4 C3 118.9(3)
C5 C4 H4 120.5
C4 C5 C6 120.4(2)
C4 C5 C9 128.2(2)
C6 C5 C9 111.35(19)
C1 C6 C5 120.4(2)
C1 C6 C7 130.9(2)
C5 C6 C7 108.6(2)
C6 C7 C8 106.46(17)
C13 C7 C6 130.7(2)
C13 C7 C8 122.67(19)
C7 C8 H8 107.4
C7 C8 C9 104.06(17)
C7 C8 C10 111.65(17)
C9 C8 H8 107.4
C10 C8 H8 107.4
C10 C8 C9 118.41(18)
C5 C9 C8 101.03(18)
C5 C9 C14 108.6(2)
C5 C9 C15 113.4(2)
C14 C9 C8 112.49(19)
C15 C9 C8 110.6(2)
C15 C9 C14 110.5(2)
C8 C10 H10A 109.8
C8 C10 H10B 109.8
C8 C10 C11 109.20(17)
H10A C10 H10B 108.3
C11 C10 H10A 109.8
C11 C10 H10B 109.8
C10 C11 C12 110.57(17)
C10 C11 C18 110.48(19)
C16 C11 C10 109.60(18)
C16 C11 C12 110.37(19)
C16 C11 C18 107.20(18)
C18 C11 C12 108.56(18)
C11 C12 H12A 108.8
C11 C12 H12B 108.8
H12A C12 H12B 107.7
C13 C12 C11 113.68(17)
C13 C12 H12A 108.8
C13 C12 H12B 108.8
C7 C13 C12 122.65(19)
C7 C13 C20 123.39(19)
C20 C13 C12 113.94(17)
C9 C14 H14A 109.5
C9 C14 H14B 109.5
C9 C14 H14C 109.5
H14A C14 H14B 109.5
H14A C14 H14C 109.5
H14B C14 H14C 109.5
C9 C15 H15A 109.5
C9 C15 H15B 109.5
C9 C15 H15C 109.5
H15A C15 H15B 109.5
H15A C15 H15C 109.5
H15B C15 H15C 109.5
O1 C16 O2 124.3(2)
O1 C16 C11 125.7(2)
O2 C16 C11 109.96(19)
O2 C17 H17A 109.5
O2 C17 H17B 109.5
O2 C17 H17C 109.5
H17A C17 H17B 109.5
H17A C17 H17C 109.5
H17B C17 H17C 109.5
O3 C18 C11 109.9(2)
O4 C18 O3 124.8(2)
O4 C18 C11 125.3(2)
O3 C19 H19A 109.5
O3 C19 H19B 109.5
O3 C19 H19C 109.5
H19A C19 H19B 109.5
H19A C19 H19C 109.5
H19B C19 H19C 109.5
O5 C20 C13 121.1(2)
O5 C20 C21 121.45(19)
C13 C20 C21 117.08(18)
C22 C21 C20 123.8(2)
C26 C21 C20 118.8(2)
C26 C21 C22 117.2(2)
C21 C22 Cl1 121.41(18)
C23 C22 Cl1 117.1(2)
C23 C22 C21 121.4(2)
C22 C23 H23 120.5
C24 C23 C22 118.9(3)
C24 C23 H23 120.5
C23 C24 Cl2 118.5(2)
C25 C24 Cl2 119.6(2)
C25 C24 C23 121.9(2)
C24 C25 H25 121.1
C24 C25 C26 117.9(3)
C26 C25 H25 121.1
C21 C26 H26 118.7
C25 C26 C21 122.6(2)
C25 C26 H26 118.7

loop_
_geom_bond_atom_site_label_1
_geom_bond_atom_site_label_2
_geom_bond_distance
Cl1 C22 1.735(3)
Cl2 C24 1.732(3)
O1 C16 1.195(3)
O2 C16 1.330(3)
O2 C17 1.449(3)
O3 C18 1.327(3)
O3 C19 1.457(3)
O4 C18 1.188(3)
O5 C20 1.212(3)
C1 H1 0.9300
C1 C2 1.389(4)
C1 C6 1.393(3)
C2 H2 0.9300
C2 C3 1.380(5)
C3 H3 0.9300
C3 C4 1.389(5)
C4 H4 0.9300
C4 C5 1.386(3)
C5 C6 1.398(3)
C5 C9 1.521(3)
C6 C7 1.469(3)
C7 C8 1.509(3)
C7 C13 1.337(3)
C8 H8 0.9800
C8 C9 1.563(3)
C8 C10 1.524(3)
C9 C14 1.537(3)
C9 C15 1.529(3)
C10 H10A 0.9700
C10 H10B 0.9700
C10 C11 1.535(3)
C11 C12 1.544(3)
C11 C16 1.529(3)
C11 C18 1.535(3)
C12 H12A 0.9700
C12 H12B 0.9700
C12 C13 1.518(3)
C13 C20 1.493(3)
C14 H14A 0.9600
C14 H14B 0.9600
C14 H14C 0.9600
C15 H15A 0.9600
C15 H15B 0.9600
C15 H15C 0.9600
C17 H17A 0.9600
C17 H17B 0.9600
C17 H17C 0.9600
C19 H19A 0.9600
C19 H19B 0.9600
C19 H19C 0.9600
C20 C21 1.500(3)
C21 C22 1.394(3)
C21 C26 1.391(3)
C22 C23 1.387(4)
C23 H23 0.9300
C23 C24 1.378(4)
C24 C25 1.378(5)
C25 H25 0.9300
C25 C26 1.385(4)
C26 H26 0.9300

loop_
_geom_torsion_atom_site_label_1
_geom_torsion_atom_site_label_2
_geom_torsion_atom_site_label_3
_geom_torsion_atom_site_label_4
_geom_torsion
Cl1 C22 C23 C24 176.0(2)
Cl2 C24 C25 C26 -179.35(19)
O5 C20 C21 C22 33.0(3)
O5 C20 C21 C26 -142.6(2)
C1 C2 C3 C4 -0.2(5)
C1 C6 C7 C8 -160.9(2)
C1 C6 C7 C13 23.7(4)
C2 C1 C6 C5 3.8(4)
C2 C1 C6 C7 -179.1(2)
C2 C3 C4 C5 0.9(4)
C3 C4 C5 C6 0.8(4)
C3 C4 C5 C9 177.1(3)
C4 C5 C6 C1 -3.2(4)
C4 C5 C6 C7 179.1(2)
C4 C5 C9 C8 164.5(2)
C4 C5 C9 C14 -77.0(3)
C4 C5 C9 C15 46.2(3)
C5 C6 C7 C8 16.4(2)
C5 C6 C7 C13 -158.9(2)
C6 C1 C2 C3 -2.1(4)
C6 C5 C9 C8 -18.9(2)
C6 C5 C9 C14 99.6(2)
C6 C5 C9 C15 -137.2(2)
C6 C7 C8 C9 -27.7(2)
C6 C7 C8 C10 -156.52(18)
C6 C7 C13 C12 -179.3(2)
C6 C7 C13 C20 2.4(4)
C7 C8 C9 C5 27.5(2)
C7 C8 C9 C14 -88.2(2)
C7 C8 C9 C15 147.8(2)
C7 C8 C10 C11 -52.3(2)
C7 C13 C20 O5 -131.0(2)
C7 C13 C20 C21 56.0(3)
C8 C7 C13 C12 6.0(3)
C8 C7 C13 C20 -172.30(19)
C8 C10 C11 C12 61.8(2)
C8 C10 C11 C16 -60.1(2)
C8 C10 C11 C18 -177.99(17)
C9 C5 C6 C1 180.0(2)
C9 C5 C6 C7 2.3(2)
C9 C8 C10 C11 -173.13(17)
C10 C8 C9 C5 152.12(18)
C10 C8 C9 C14 36.4(3)
C10 C8 C9 C15 -87.6(3)
C10 C11 C12 C13 -37.1(3)
C10 C11 C16 O1 125.8(3)
C10 C11 C16 O2 -52.4(2)
C10 C11 C18 O3 179.61(19)
C10 C11 C18 O4 -0.4(3)
C11 C12 C13 C7 3.5(3)
C11 C12 C13 C20 -178.11(18)
C12 C11 C16 O1 3.8(3)
C12 C11 C16 O2 -174.41(18)
C12 C11 C18 O3 -59.0(2)
C12 C11 C18 O4 121.0(3)
C12 C13 C20 O5 50.6(3)
C12 C13 C20 C21 -122.4(2)
C13 C7 C8 C9 148.1(2)
C13 C7 C8 C10 19.3(3)
C13 C20 C21 C22 -154.0(2)
C13 C20 C21 C26 30.3(3)
C16 C11 C12 C13 84.3(2)
C16 C11 C18 O3 60.2(2)
C16 C11 C18 O4 -119.7(3)
C17 O2 C16 O1 -4.2(4)
C17 O2 C16 C11 174.0(2)
C18 C11 C12 C13 -158.45(19)
C18 C11 C16 O1 -114.3(3)
C18 C11 C16 O2 67.5(2)
C19 O3 C18 O4 -2.8(4)
C19 O3 C18 C11 177.2(2)
C20 C21 C22 Cl1 9.9(3)
C20 C21 C22 C23 -174.6(2)
C20 C21 C26 C25 174.1(2)
C21 C22 C23 C24 0.3(4)
C22 C21 C26 C25 -1.8(3)
C22 C23 C24 Cl2 178.70(19)
C22 C23 C24 C25 -1.2(4)
C23 C24 C25 C26 0.5(4)
C24 C25 C26 C21 1.0(4)
C26 C21 C22 Cl1 -174.35(17)
C26 C21 C22 C23 1.1(3)
